data_6000609
loop_
_publ_author_name
'Kabalov, Y.'
'Sokolova, E.'

_publ_section_title
;
 Discovery of new minerals zlatogorite, turkestanite and belovite-(La) by
 Rietveld refinement from X-ray powder diffraction data
;
_journal_issue 2
_journal_name_full 'Epdic 5'
_journal_page_first 785
_journal_page_last 790
_journal_volume 278
_journal_year 1998
_chemical_formula_sum 'Ca K0.5 Na O20 Si8 Th'
_space_group_name_H-M_alt 'P 4/m c c'
_cell_angle_alpha 90.000
_cell_angle_beta 90.000
_cell_angle_gamma 90.000
_cell_length_a 7.5792
_cell_length_b 7.5792
_cell_length_c 14.7042
_cell_volume 844.67
_cod_database_code 6000609

loop_
_atom_site_label
_atom_site_fract_x
_atom_site_fract_y
_atom_site_fract_z
? ? ? ?
